data_4301963
loop_
_publ_author_name
'Alexander N. Marziale'
'Eberhardt Herdtweck'
'J\"org Eppinger'
'Sven Schneider'

_publ_contact_author_address
;
       Department Chemie,
       Lehrstuhl f\"ur Anorganische Chemie,
       Technische Universit\"at M\"unchen,
       Lichtenbergstrasse 4,
       D-85747 Garching bei M\"unchen,
       Germany.
;
_publ_contact_author_email eberhardt.herdtweck@ch.tum.de
_publ_contact_author_fax '+49(0)89 289 13473'
_publ_contact_author_name
;
       Dr. Eberhardt Herdtweck
;
_publ_contact_author_phone '+49(0)89 289 13143'
_publ_section_title
;
Palladium N(CH2CH2PiPr2)2-Dialkylamides: Synthesis, Structural
Characterization, and Reactivity
;
_journal_name_full 'Inorganic Chemistry'
_journal_page_first 3699
_journal_page_last 3709
_journal_paper_doi 10.1021/ic802286u
_journal_volume 48
_journal_year 2009
_chemical_formula_moiety 'C17 H40 N P2 Pd, F6 P'
_chemical_formula_sum 'C17 H40 F6 N P3 Pd'
_chemical_formula_weight 571.83
_chemical_name_systematic ?
_space_group_IT_number 14
_symmetry_cell_setting monoclinic
_symmetry_Int_Tables_number 14
_symmetry_space_group_name_Hall '-P 2ybc'
_symmetry_space_group_name_H-M 'P 1 21/c 1'
_atom_sites_solution_hydrogens geom
_atom_sites_solution_primary direct
_atom_sites_solution_secondary difmap
_cell_angle_alpha 90
_cell_angle_beta 94.552(3)
_cell_angle_gamma 90
_cell_formula_units_Z 4
_cell_length_a 8.6804(3)
_cell_length_b 15.6177(5)
_cell_length_c 18.5296(8)
_cell_measurement_reflns_used 38017
_cell_measurement_temperature 173(1)
_cell_measurement_theta_max 26.83
_cell_measurement_theta_min 4.57
_cell_volume 2504.10(16)
_computing_cell_refinement 'X-AREA (Stoe, 2004)'
_computing_data_collection 'X-AREA (Stoe, 2004)'
_computing_data_reduction 'X-AREA (Stoe, 2004)'
_computing_molecular_graphics 'PLATON (Spek, 2007)'
_computing_publication_material 'PLATON (Spek, 2007)'
_computing_structure_refinement 'SHELXL-97 (Sheldrick, 1998)'
_computing_structure_solution 'SIR92 (Altomare, 1994)'
_diffrn_ambient_temperature 173(1)
_diffrn_detector 'image plate'
_diffrn_detector_area_resol_mean 6.67
_diffrn_measured_fraction_theta_full 0.985
_diffrn_measured_fraction_theta_max 0.985
_diffrn_measurement_device 'two-circle diffractometer'
_diffrn_measurement_device_type 'IPDS 2T (Stoe)'
_diffrn_measurement_method 'omega-rotation/oscillation '
_diffrn_radiation_monochromator graphite
_diffrn_radiation_source 'NONIUS FR 591 rotating anode'
_diffrn_radiation_type 'Mo K\a'
_diffrn_radiation_wavelength 0.71073
_diffrn_reflns_av_R_equivalents 0.0392
_diffrn_reflns_av_sigmaI/netI 0.0187
_diffrn_reflns_limit_h_max 11
_diffrn_reflns_limit_h_min -11
_diffrn_reflns_limit_k_max 19
_diffrn_reflns_limit_k_min -19
_diffrn_reflns_limit_l_max 23
_diffrn_reflns_limit_l_min -23
_diffrn_reflns_number 33072
_diffrn_reflns_theta_full 26.83
_diffrn_reflns_theta_max 26.83
_diffrn_reflns_theta_min 4.57
_diffrn_standards_decay_% 0
_exptl_absorpt_coefficient_mu 0.981
_exptl_absorpt_correction_T_max 0.819
_exptl_absorpt_correction_T_min 0.422
_exptl_absorpt_correction_type refdelf
_exptl_absorpt_process_details
;
 refined from delta-F - PLATON DELABS
 source: (Spek, 2007)
;
_exptl_crystal_colour 'pale yellow'
_exptl_crystal_density_diffrn 1.517
_exptl_crystal_density_meas ?
_exptl_crystal_density_method none
_exptl_crystal_description fragment
_exptl_crystal_F_000 1176
_exptl_crystal_size_max 0.30
_exptl_crystal_size_mid 0.30
_exptl_crystal_size_min 0.20
_refine_diff_density_max 0.869
_refine_diff_density_min -0.643
_refine_diff_density_rms 0.070
_refine_ls_extinction_method none
_refine_ls_goodness_of_fit_ref 1.080
_refine_ls_hydrogen_treatment mixed
_refine_ls_matrix_type full
_refine_ls_number_parameters 266
_refine_ls_number_reflns 5282
_refine_ls_number_restraints 0
_refine_ls_restrained_S_all 1.080
_refine_ls_R_factor_all 0.0347
_refine_ls_R_factor_gt 0.0312
_refine_ls_shift/su_max 0.000
_refine_ls_shift/su_mean 0.000
_refine_ls_structure_factor_coef Fsqd
_refine_ls_weighting_details 'calc w=1/[\s^2^(Fo^2^)+(0.0314P)^2^+3.8343P] where P=(Fo^2^+2Fc^2^)/3'
_refine_ls_weighting_scheme calc
_refine_ls_wR_factor_gt 0.0769
_refine_ls_wR_factor_ref 0.0785
_reflns_number_gt 4895
_reflns_number_total 5282
_reflns_threshold_expression I>2\s(I)
_cod_data_source_file ic802286u_si_001_3.cif
_cod_data_source_block SVEN-1098-173
_cod_depositor_comments
;
The following automatic conversions were performed:
'_symmetry_cell_setting' value 'Monoclinic' changed to 'monoclinic'
according to '/home/saulius/struct/CIF-dictionaries/cif_core.dic'
dictionary named 'cif_core.dic' version 2.4.1 from 2010-06-29.

Automatic conversion script
Id: cif_fix_enum 1527 2010-12-29 10:47:43Z saulius 

The following automatic conversions were performed:

'_exptl_crystal_density_meas' value 'none' was changed to '?' - the
value is perceived as not measured.

Automatic conversion script
Id: cif_fix_values 3008 2015-01-20 13:52:24Z robertas 
;
_cod_original_sg_symbol_H-M 'P 21/c'
_cod_database_code 4301963

loop_
_symmetry_equiv_pos_site_id
_symmetry_equiv_pos_as_xyz
1 x,y,z
2 -x,1/2+y,1/2-z
3 -x,-y,-z
4 x,1/2-y,1/2+z

loop_
_atom_site_aniso_label
_atom_site_aniso_U_11
_atom_site_aniso_U_22
_atom_site_aniso_U_33
_atom_site_aniso_U_23
_atom_site_aniso_U_13
_atom_site_aniso_U_12
Pd1 0.0252(1) 0.0229(1) 0.0228(1) -0.0003(1) 0.0024(1) -0.0006(1)
P1 0.0280(3) 0.0230(3) 0.0287(3) -0.0007(2) 0.0003(3) -0.0012(2)
P2 0.0238(3) 0.0256(3) 0.0267(3) 0.0032(2) 0.0024(2) -0.0013(2)
N1 0.0307(12) 0.0331(12) 0.0246(11) -0.0027(9) 0.0023(9) 0.0007(10)
C1 0.0536(18) 0.0323(14) 0.0219(13) -0.0003(11) 0.0026(12) -0.0059(13)
C2 0.0501(18) 0.0343(15) 0.0307(14) -0.0082(12) 0.0076(13) 0.0036(13)
C3 0.0440(16) 0.0324(14) 0.0338(15) -0.0075(12) -0.0003(12) -0.0031(12)
C4 0.0437(16) 0.0460(17) 0.0248(13) -0.0007(12) 0.0083(12) -0.0038(13)
C5 0.0392(15) 0.0395(15) 0.0267(13) 0.0063(11) 0.0011(11) -0.0048(12)
C6 0.0338(14) 0.0259(13) 0.0502(17) 0.0032(12) -0.0052(13) 0.0018(11)
C7 0.061(2) 0.0422(18) 0.0485(19) 0.0069(15) -0.0195(16) 0.0035(16)
C8 0.0355(17) 0.054(2) 0.093(3) 0.014(2) 0.0056(18) 0.0114(16)
C9 0.0300(14) 0.0334(14) 0.0367(15) 0.0013(11) 0.0026(11) -0.0035(11)
C10 0.0319(15) 0.0421(17) 0.060(2) 0.0004(15) 0.0048(14) 0.0042(13)
C11 0.0392(17) 0.0353(16) 0.068(2) 0.0036(15) 0.0048(15) -0.0092(13)
C12 0.0261(13) 0.0410(15) 0.0322(14) 0.0051(12) 0.0013(11) -0.0068(11)
C13 0.0253(14) 0.063(2) 0.0540(19) 0.0033(17) 0.0020(13) 0.0056(14)
C14 0.0410(17) 0.056(2) 0.0493(19) 0.0141(16) -0.0010(14) -0.0216(15)
C15 0.0355(15) 0.0262(13) 0.0429(16) 0.0052(12) 0.0040(12) 0.0037(11)
C16 0.0320(15) 0.0479(18) 0.061(2) 0.0077(16) 0.0075(14) 0.0114(14)
C17 0.063(2) 0.0355(16) 0.0498(19) -0.0077(14) 0.0082(16) 0.0072(15)
P3 0.0348(4) 0.0399(4) 0.0400(4) -0.0001(3) 0.0026(3) 0.0016(3)
F1 0.0629(14) 0.0757(17) 0.0991(19) -0.0344(15) -0.0053(13) 0.0246(13)
F2 0.0749(18) 0.193(4) 0.0593(16) -0.0300(19) -0.0102(13) 0.063(2)
F3 0.099(2) 0.082(2) 0.247(5) 0.050(3) 0.061(3) -0.0122(19)
F4 0.095(2) 0.359(7) 0.0547(17) -0.060(3) -0.0259(16) 0.105(3)
F5 0.101(3) 0.077(2) 0.300(6) 0.014(3) 0.077(3) -0.0311(19)
F6 0.0686(15) 0.0897(18) 0.0767(16) -0.0033(14) 0.0055(12) 0.0396(14)

loop_
_atom_site_label
_atom_site_type_symbol
_atom_site_thermal_displace_type
_atom_site_fract_x
_atom_site_fract_y
_atom_site_fract_z
_atom_site_occupancy
_atom_site_U_iso_or_equiv
_atom_site_calc_flag
_atom_site_refinement_flags
Pd1 Pd Uani 0.78059(2) 0.17302(1) 0.11323(1) 1.000 0.0236(1) . .
P1 P Uani 0.85639(8) 0.31240(4) 0.09875(4) 1.000 0.0267(2) . .
P2 P Uani 0.70914(7) 0.03953(4) 0.15050(4) 1.000 0.0254(2) . .
N1 N Uani 0.8128(3) 0.20061(15) 0.22688(12) 1.000 0.0295(7) . .
C1 C Uani 0.7477(4) 0.14534(19) 0.00354(14) 1.000 0.0360(9) . .
C2 C Uani 0.7947(4) 0.29313(19) 0.24194(16) 1.000 0.0381(9) . .
C3 C Uani 0.8917(4) 0.34627(19) 0.19432(16) 1.000 0.0369(9) . .
C4 C Uani 0.7144(4) 0.1468(2) 0.27022(15) 1.000 0.0379(9) . .
C5 C Uani 0.7312(4) 0.05289(19) 0.24976(15) 1.000 0.0352(8) . .
C6 C Uani 0.7200(3) 0.39163(18) 0.05642(17) 1.000 0.0371(9) . .
C7 C Uani 0.6968(5) 0.3776(2) -0.02577(19) 1.000 0.0518(11) . .
C8 C Uani 0.5671(4) 0.3882(3) 0.0912(3) 1.000 0.0608(13) . .
C9 C Uani 1.0407(3) 0.32898(18) 0.05837(16) 1.000 0.0334(8) . .
C10 C Uani 1.1569(4) 0.2602(2) 0.0847(2) 1.000 0.0446(10) . .
C11 C Uani 1.1074(4) 0.4191(2) 0.0710(2) 1.000 0.0475(10) . .
C12 C Uani 0.5081(3) 0.00711(19) 0.12600(15) 1.000 0.0332(8) . .
C13 C Uani 0.4000(3) 0.0830(2) 0.13450(19) 1.000 0.0475(10) . .
C14 C Uani 0.4579(4) -0.0716(2) 0.16749(19) 1.000 0.0490(11) . .
C15 C Uani 0.8303(3) -0.05399(18) 0.13368(17) 1.000 0.0348(8) . .
C16 C Uani 1.0001(4) -0.0258(2) 0.1395(2) 1.000 0.0468(10) . .
C17 C Uani 0.7871(5) -0.0952(2) 0.05996(19) 1.000 0.0492(11) . .
P3 P Uani 1.21661(9) 0.15516(5) 0.33999(4) 1.000 0.0383(2) . .
F1 F Uani 1.0845(3) 0.22359(17) 0.35212(15) 1.000 0.0799(10) . .
F2 F Uani 1.1455(3) 0.1443(3) 0.25907(15) 1.000 0.1099(16) . .
F3 F Uani 1.1009(4) 0.0845(2) 0.3603(3) 1.000 0.1402(19) . .
F4 F Uani 1.2792(4) 0.1639(4) 0.41867(16) 1.000 0.171(2) . .
F5 F Uani 1.3260(4) 0.2246(2) 0.3147(3) 1.000 0.156(2) . .
F6 F Uani 1.3454(3) 0.08707(18) 0.32551(14) 1.000 0.0784(9) . .
H1 H Uiso 0.902(4) 0.191(2) 0.2383(17) 1.000 0.032(9) . .
H11 H Uiso 0.76910 0.08460 -0.00430 1.000 0.0540 calc R
H12 H Uiso 0.81800 0.18030 -0.02300 1.000 0.0540 calc R
H13 H Uiso 0.64070 0.15810 -0.01390 1.000 0.0540 calc R
H21 H Uiso 0.82690 0.30470 0.29350 1.000 0.0460 calc R
H22 H Uiso 0.68470 0.30940 0.23290 1.000 0.0460 calc R
H31 H Uiso 1.00250 0.33910 0.21030 1.000 0.0440 calc R
H32 H Uiso 0.86510 0.40760 0.19890 1.000 0.0440 calc R
H41 H Uiso 0.60500 0.16450 0.26120 1.000 0.0450 calc R
H42 H Uiso 0.74530 0.15460 0.32240 1.000 0.0450 calc R
H51 H Uiso 0.65180 0.01850 0.27210 1.000 0.0420 calc R
H52 H Uiso 0.83420 0.03180 0.26870 1.000 0.0420 calc R
H61 H Uiso 0.76550 0.44990 0.06520 1.000 0.0440 calc R
H71 H Uiso 0.65310 0.32050 -0.03560 1.000 0.0780 calc R
H72 H Uiso 0.79650 0.38220 -0.04680 1.000 0.0780 calc R
H73 H Uiso 0.62580 0.42100 -0.04730 1.000 0.0780 calc R
H81 H Uiso 0.52820 0.32930 0.09000 1.000 0.0910 calc R
H82 H Uiso 0.49190 0.42560 0.06460 1.000 0.0910 calc R
H83 H Uiso 0.58280 0.40760 0.14160 1.000 0.0910 calc R
H91 H Uiso 1.02010 0.32140 0.00490 1.000 0.0400 calc R
H101 H Uiso 1.18750 0.26900 0.13620 1.000 0.0670 calc R
H102 H Uiso 1.24820 0.26380 0.05700 1.000 0.0670 calc R
H103 H Uiso 1.10940 0.20350 0.07770 1.000 0.0670 calc R
H111 H Uiso 1.14500 0.42550 0.12200 1.000 0.0710 calc R
H112 H Uiso 1.02660 0.46170 0.05870 1.000 0.0710 calc R
H113 H Uiso 1.19310 0.42770 0.04040 1.000 0.0710 calc R
H121 H Uiso 0.50050 -0.00840 0.07350 1.000 0.0400 calc R
H131 H Uiso 0.43850 0.13300 0.10950 1.000 0.0710 calc R
H132 H Uiso 0.39580 0.09610 0.18600 1.000 0.0710 calc R
H133 H Uiso 0.29610 0.06850 0.11340 1.000 0.0710 calc R
H141 H Uiso 0.53340 -0.11760 0.16360 1.000 0.0730 calc R
H142 H Uiso 0.35630 -0.09080 0.14690 1.000 0.0730 calc R
H143 H Uiso 0.45190 -0.05660 0.21860 1.000 0.0730 calc R
H151 H Uiso 0.81630 -0.09750 0.17220 1.000 0.0420 calc R
H161 H Uiso 1.06640 -0.07580 0.13440 1.000 0.0700 calc R
H162 H Uiso 1.02560 0.00100 0.18680 1.000 0.0700 calc R
H163 H Uiso 1.01670 0.01550 0.10110 1.000 0.0700 calc R
H171 H Uiso 0.85600 -0.14370 0.05300 1.000 0.0740 calc R
H172 H Uiso 0.79760 -0.05290 0.02160 1.000 0.0740 calc R
H173 H Uiso 0.67990 -0.11540 0.05800 1.000 0.0740 calc R

loop_
_atom_type_symbol
_atom_type_description
_atom_type_scat_dispersion_real
_atom_type_scat_dispersion_imag
_atom_type_scat_source
Pd Pd -0.9988 1.0072 'International Tables Vol C Tables 4.2.6.8 and 6.1.1.4'
P P 0.1023 0.0942 'International Tables Vol C Tables 4.2.6.8 and 6.1.1.4'
N N 0.0061 0.0033 'International Tables Vol C Tables 4.2.6.8 and 6.1.1.4'
F F 0.0171 0.0103 'International Tables Vol C Tables 4.2.6.8 and 6.1.1.4'
H H 0.0000 0.0000 'International Tables Vol C Tables 4.2.6.8 and 6.1.1.4'
C C 0.0033 0.0016 'International Tables Vol C Tables 4.2.6.8 and 6.1.1.4'

loop_
_geom_angle_atom_site_label_1
_geom_angle_atom_site_label_2
_geom_angle_atom_site_label_3
_geom_angle
_geom_angle_site_symmetry_1
_geom_angle_site_symmetry_2
_geom_angle_site_symmetry_3
_geom_angle_publ_flag
P1 Pd1 P2 169.23(3) . . . yes
P1 Pd1 N1 84.73(7) . . . yes
P1 Pd1 C1 95.82(9) . . . yes
P2 Pd1 N1 84.52(7) . . . yes
P2 Pd1 C1 94.93(9) . . . yes
N1 Pd1 C1 179.39(10) . . . yes
Pd1 P1 C3 100.75(10) . . . yes
Pd1 P1 C6 120.37(9) . . . yes
Pd1 P1 C9 116.62(9) . . . yes
C3 P1 C6 105.50(14) . . . yes
C3 P1 C9 105.43(14) . . . yes
C6 P1 C9 106.42(13) . . . yes
Pd1 P2 C5 100.83(10) . . . yes
Pd1 P2 C12 116.70(10) . . . yes
Pd1 P2 C15 119.85(9) . . . yes
C5 P2 C12 107.37(14) . . . yes
C5 P2 C15 104.06(14) . . . yes
C12 P2 C15 106.47(13) . . . yes
F1 P3 F3 87.48(16) . . . yes
F1 P3 F4 90.6(2) . . . yes
F1 P3 F5 92.21(16) . . . yes
F1 P3 F6 178.26(15) . . . yes
F2 P3 F3 86.7(2) . . . yes
F2 P3 F4 177.74(19) . . . yes
F2 P3 F5 89.5(2) . . . yes
F2 P3 F6 89.71(17) . . . yes
F3 P3 F4 91.2(3) . . . yes
F3 P3 F5 176.2(3) . . . yes
F3 P3 F6 92.45(16) . . . yes
F4 P3 F5 92.7(3) . . . yes
F4 P3 F6 91.1(2) . . . yes
F5 P3 F6 87.74(16) . . . yes
F1 P3 F2 88.55(17) . . . yes
Pd1 N1 C2 111.90(17) . . . yes
Pd1 N1 C4 112.50(17) . . . yes
C2 N1 C4 112.2(2) . . . yes
C2 N1 H1 104(2) . . . no
C4 N1 H1 110(2) . . . no
Pd1 N1 H1 106(2) . . . no
N1 C2 C3 110.6(2) . . . yes
P1 C3 C2 110.1(2) . . . yes
N1 C4 C5 109.9(2) . . . yes
P2 C5 C4 110.62(19) . . . yes
C7 C6 C8 111.4(3) . . . no
P1 C6 C8 110.4(3) . . . yes
P1 C6 C7 110.8(2) . . . yes
P1 C9 C10 110.2(2) . . . yes
P1 C9 C11 113.4(2) . . . yes
C10 C9 C11 111.4(2) . . . no
C13 C12 C14 111.7(2) . . . no
P2 C12 C13 109.9(2) . . . yes
P2 C12 C14 113.5(2) . . . yes
P2 C15 C17 112.5(2) . . . yes
P2 C15 C16 108.6(2) . . . yes
C16 C15 C17 110.5(3) . . . no
H12 C1 H13 109.00 . . . no
Pd1 C1 H11 110.00 . . . no
Pd1 C1 H12 109.00 . . . no
Pd1 C1 H13 110.00 . . . no
H11 C1 H12 109.00 . . . no
H11 C1 H13 110.00 . . . no
N1 C2 H22 109.00 . . . no
N1 C2 H21 109.00 . . . no
C3 C2 H21 110.00 . . . no
C3 C2 H22 110.00 . . . no
H21 C2 H22 108.00 . . . no
P1 C3 H31 110.00 . . . no
P1 C3 H32 110.00 . . . no
C2 C3 H31 110.00 . . . no
C2 C3 H32 110.00 . . . no
H31 C3 H32 108.00 . . . no
N1 C4 H41 110.00 . . . no
N1 C4 H42 110.00 . . . no
C5 C4 H41 110.00 . . . no
C5 C4 H42 110.00 . . . no
H41 C4 H42 108.00 . . . no
P2 C5 H51 110.00 . . . no
P2 C5 H52 110.00 . . . no
C4 C5 H52 109.00 . . . no
H51 C5 H52 108.00 . . . no
C4 C5 H51 110.00 . . . no
C8 C6 H61 108.00 . . . no
P1 C6 H61 108.00 . . . no
C7 C6 H61 108.00 . . . no
C6 C7 H71 109.00 . . . no
C6 C7 H73 110.00 . . . no
H71 C7 H72 109.00 . . . no
C6 C7 H72 109.00 . . . no
H72 C7 H73 110.00 . . . no
H71 C7 H73 109.00 . . . no
H81 C8 H83 109.00 . . . no
H81 C8 H82 110.00 . . . no
C6 C8 H81 110.00 . . . no
C6 C8 H82 110.00 . . . no
C6 C8 H83 109.00 . . . no
H82 C8 H83 109.00 . . . no
P1 C9 H91 107.00 . . . no
C10 C9 H91 107.00 . . . no
C11 C9 H91 107.00 . . . no
C9 C10 H101 109.00 . . . no
C9 C10 H102 109.00 . . . no
C9 C10 H103 109.00 . . . no
H101 C10 H102 110.00 . . . no
H101 C10 H103 110.00 . . . no
H102 C10 H103 109.00 . . . no
C9 C11 H111 109.00 . . . no
C9 C11 H112 109.00 . . . no
C9 C11 H113 109.00 . . . no
H111 C11 H112 109.00 . . . no
H111 C11 H113 110.00 . . . no
H112 C11 H113 110.00 . . . no
C13 C12 H121 107.00 . . . no
P2 C12 H121 107.00 . . . no
C14 C12 H121 107.00 . . . no
C12 C13 H133 109.00 . . . no
C12 C13 H131 110.00 . . . no
C12 C13 H132 109.00 . . . no
H132 C13 H133 109.00 . . . no
H131 C13 H132 110.00 . . . no
H131 C13 H133 109.00 . . . no
H142 C14 H143 110.00 . . . no
C12 C14 H141 109.00 . . . no
C12 C14 H142 109.00 . . . no
C12 C14 H143 109.00 . . . no
H141 C14 H142 110.00 . . . no
H141 C14 H143 109.00 . . . no
P2 C15 H151 108.00 . . . no
C16 C15 H151 108.00 . . . no
C17 C15 H151 108.00 . . . no
C15 C16 H161 109.00 . . . no
C15 C16 H162 109.00 . . . no
C15 C16 H163 110.00 . . . no
H161 C16 H162 110.00 . . . no
H161 C16 H163 109.00 . . . no
H162 C16 H163 109.00 . . . no
C15 C17 H171 110.00 . . . no
C15 C17 H172 109.00 . . . no
C15 C17 H173 109.00 . . . no
H171 C17 H172 109.00 . . . no
H171 C17 H173 109.00 . . . no
H172 C17 H173 109.00 . . . no

loop_
_geom_bond_atom_site_label_1
_geom_bond_atom_site_label_2
_geom_bond_distance
_geom_bond_site_symmetry_1
_geom_bond_site_symmetry_2
_geom_bond_publ_flag
Pd1 P1 2.2960(7) . . yes
Pd1 P2 2.2970(7) . . yes
Pd1 N1 2.146(2) . . yes
Pd1 C1 2.075(3) . . yes
P1 C3 1.850(3) . . yes
P1 C6 1.844(3) . . yes
P1 C9 1.838(3) . . yes
P2 C5 1.846(3) . . yes
P2 C12 1.839(3) . . yes
P2 C15 1.841(3) . . yes
P3 F2 1.585(3) . . yes
P3 F3 1.558(4) . . yes
P3 F4 1.521(3) . . yes
P3 F5 1.539(4) . . yes
P3 F6 1.581(3) . . yes
P3 F1 1.597(3) . . yes
N1 C4 1.480(4) . . yes
N1 C2 1.482(4) . . yes
N1 H1 0.80(3) . . no
C2 C3 1.515(4) . . no
C4 C5 1.525(4) . . no
C6 C7 1.536(5) . . no
C6 C8 1.522(5) . . no
C9 C10 1.527(4) . . no
C9 C11 1.533(4) . . no
C12 C13 1.528(4) . . no
C12 C14 1.531(4) . . no
C15 C17 1.530(5) . . no
C15 C16 1.534(4) . . no
C1 H11 0.9800 . . no
C1 H12 0.9800 . . no
C1 H13 0.9800 . . no
C2 H21 0.9900 . . no
C2 H22 0.9900 . . no
C3 H32 0.9900 . . no
C3 H31 0.9900 . . no
C4 H41 0.9900 . . no
C4 H42 0.9900 . . no
C5 H51 0.9900 . . no
C5 H52 0.9900 . . no
C6 H61 1.0000 . . no
C7 H72 0.9800 . . no
C7 H73 0.9800 . . no
C7 H71 0.9800 . . no
C8 H82 0.9800 . . no
C8 H81 0.9800 . . no
C8 H83 0.9800 . . no
C9 H91 1.0000 . . no
C10 H101 0.9800 . . no
C10 H102 0.9800 . . no
C10 H103 0.9800 . . no
C11 H112 0.9800 . . no
C11 H111 0.9800 . . no
C11 H113 0.9800 . . no
C12 H121 1.0000 . . no
C13 H131 0.9800 . . no
C13 H133 0.9800 . . no
C13 H132 0.9800 . . no
C14 H143 0.9800 . . no
C14 H142 0.9800 . . no
C14 H141 0.9800 . . no
C15 H151 1.0000 . . no
C16 H162 0.9800 . . no
C16 H161 0.9800 . . no
C16 H163 0.9800 . . no
C17 H173 0.9800 . . no
C17 H171 0.9800 . . no
C17 H172 0.9800 . . no
